data_4133256
loop_
_publ_author_name
'Yao, Huan'
'Ke, Hua'
'Zhang, Xiaobin'
'Pan, San-Jiang'
'Li, Ming-Shuang'
'Yang, Liu-Pan'
'Schreckenbach, Georg'
'Jiang, Wei'

_publ_section_title
;
 Molecular Recognition of Hydrophilic Molecules in Water by Combining the
 Hydrophobic Effect with Hydrogen Bonding.
;
_journal_issue 41
_journal_name_full 'Journal of the American Chemical Society'
_journal_page_first 13466
_journal_page_last 13477
_journal_paper_doi 10.1021/jacs.8b09157
_journal_volume 140
_journal_year 2018
_chemical_formula_moiety 'C66 H66 N2 O10, 3(C3 H4 N2)'
_chemical_formula_sum 'C75 H78 N8 O10'
_chemical_formula_weight 1251.45
_space_group_crystal_system monoclinic
_space_group_IT_number 14
_space_group_name_Hall '-P 2ybc'
_space_group_name_H-M_alt 'P 1 21/c 1'
_atom_sites_solution_hydrogens geom
_atom_sites_solution_primary dual
_audit_creation_date 2017-04-12
_audit_creation_method
;
Olex2 1.2
(compiled 2017.01.04 svn.r3372 for OlexSys, GUI svn.r5292)
;
_cell_angle_alpha 90
_cell_angle_beta 97.972(3)
_cell_angle_gamma 90
_cell_formula_units_Z 4
_cell_length_a 17.8845(7)
_cell_length_b 15.4597(6)
_cell_length_c 25.0685(9)
_cell_measurement_reflns_used 6444
_cell_measurement_temperature 150.0
_cell_measurement_theta_max 58.66
_cell_measurement_theta_min 3.37
_cell_volume 6864.2(5)
_computing_cell_refinement 'SAINT v8.37A (Bruker, 2015)'
_computing_data_reduction 'SAINT v8.37A (Bruker, 2015)'
_computing_molecular_graphics 'Olex2 (Dolomanov et al., 2009)'
_computing_publication_material 'Olex2 (Dolomanov et al., 2009)'
_computing_structure_refinement 'XL (Sheldrick, 2008)'
_computing_structure_solution 'XT (Sheldrick, 2015)'
_diffrn_ambient_temperature 150.0
_diffrn_detector_area_resol_mean 8
_diffrn_measured_fraction_theta_full 0.985
_diffrn_measured_fraction_theta_max 0.985
_diffrn_measurement_device_type 'Bruker SMART APEX CCD area detector'
_diffrn_measurement_method '\w and \f scans'
_diffrn_radiation_monochromator graphite
_diffrn_radiation_type CuK\a
_diffrn_radiation_wavelength 1.54178
_diffrn_reflns_av_R_equivalents 0.0829
_diffrn_reflns_av_unetI/netI 0.1060
_diffrn_reflns_Laue_measured_fraction_full 0.985
_diffrn_reflns_Laue_measured_fraction_max 0.985
_diffrn_reflns_limit_h_max 19
_diffrn_reflns_limit_h_min -13
_diffrn_reflns_limit_k_max 17
_diffrn_reflns_limit_k_min -9
_diffrn_reflns_limit_l_max 27
_diffrn_reflns_limit_l_min -27
_diffrn_reflns_number 29893
_diffrn_reflns_point_group_measured_fraction_full 0.985
_diffrn_reflns_point_group_measured_fraction_max 0.985
_diffrn_reflns_theta_full 59.101
_diffrn_reflns_theta_max 59.101
_diffrn_reflns_theta_min 2.495
_diffrn_source 'sealed tube'
_diffrn_standards_number 0
_exptl_absorpt_coefficient_mu 0.654
_exptl_absorpt_correction_T_max 0.7516
_exptl_absorpt_correction_T_min 0.6650
_exptl_absorpt_correction_type multi-scan
_exptl_absorpt_process_details
'SADABS-2016/2 (Bruker,2016/2) was used for absorption correction. wR2(int) was 0.1057 before and 0.0643 after correction. The Ratio of minimum to maximum transmission is 0.8848. The \l/2 correction factor is Not present.'
_exptl_crystal_colour yellow
_exptl_crystal_colour_primary yellow
_exptl_crystal_density_diffrn 1.211
_exptl_crystal_description block
_exptl_crystal_F_000 2656
_exptl_crystal_size_max 0.11
_exptl_crystal_size_mid 0.1
_exptl_crystal_size_min 0.05
_refine_diff_density_max 0.574
_refine_diff_density_min -0.431
_refine_diff_density_rms 0.063
_refine_ls_extinction_method none
_refine_ls_goodness_of_fit_ref 1.037
_refine_ls_hydrogen_treatment constr
_refine_ls_matrix_type full
_refine_ls_number_parameters 836
_refine_ls_number_reflns 9758
_refine_ls_number_restraints 0
_refine_ls_restrained_S_all 1.037
_refine_ls_R_factor_all 0.1598
_refine_ls_R_factor_gt 0.0834
_refine_ls_shift/su_max 0.000
_refine_ls_shift/su_mean 0.000
_refine_ls_structure_factor_coef Fsqd
_refine_ls_weighting_details 'w=1/[\s^2^(Fo^2^)+(0.1340P)^2^+2.0040P] where P=(Fo^2^+2Fc^2^)/3'
_refine_ls_weighting_scheme calc
_refine_ls_wR_factor_gt 0.2202
_refine_ls_wR_factor_ref 0.2633
_reflns_Friedel_coverage 0.000
_reflns_number_gt 4929
_reflns_number_total 9758
_reflns_threshold_expression 'I > 2\s(I)'
_cod_data_source_file ja8b09157_si_009.cif
_cod_data_source_block p21c
_cod_database_code 4133256
_shelx_shelxl_version_number 2014/7
_shelx_space_group_comment
;
The symmetry employed for this shelxl refinement is uniquely defined
by the following loop, which should always be used as a source of
symmetry information in preference to the above space-group names.
They are only intended as comments.
;
_olex2_refinement_description
;
1. Fixed Uiso
 At 1.2 times of:
  All C(H) groups, All C(H,H) groups, All N(H) groups
 At 1.5 times of:
  All C(H,H,H) groups
2. Uiso/Uaniso restraints and constraints
Uanis(C31) = Uanis(C30)
3.a Ternary CH refined with riding coordinates:
 C1(H1), C3(H3), C48(H48), C50(H50)
3.b Secondary CH2 refined with riding coordinates:
 C2(H2A,H2B), C14(H14A,H14B), C15(H15A,H15B), C16(H16A,H16B), C28(H28A,H28B),
 C29(H29A,H29B), C30(H30A,H30B), C33(H33A,H33B), C44(H44A,H44B), C45(H45A,H45B),
  C46(H46A,H46B), C49(H49A,H49B), C61(H61A,H61B), C62(H62A,H62B), C63(H63A,
 H63B), C65(H65A,H65B)
3.c Aromatic/amide H refined with riding coordinates:
 C7(H7), C8(H8), C12(H12), C13(H13), C20(H20), C21(H21), C25(H25), C26(H26),
 C36(H36), C37(H37), C41(H41), C42(H42), C54(H54), C55(H55), C59(H59), C60(H60),
  N1(H1A), N2(H2), N6(H6), C72(H72), C70(H70), C71(H71), C67(H67), C68(H68),
 C69(H69), N4(H4), C73(H73), C74(H74), C75(H75), N8(H8A)
3.d Idealised Me refined as rotating group:
 C17(H17A,H17B,H17C), C31(H31A,H31B,H31C), C47(H47A,H47B,H47C), C64(H64A,H64B,
 H64C)
;
_olex2_submission_special_instructions 'No special instructions were received'

loop_
_space_group_symop_operation_xyz
'x, y, z'
'-x, y+1/2, -z+1/2'
'-x, -y, -z'
'x, -y-1/2, z-1/2'

loop_
_atom_site_label
_atom_site_type_symbol
_atom_site_fract_x
_atom_site_fract_y
_atom_site_fract_z
_atom_site_U_iso_or_equiv
_atom_site_adp_type
_atom_site_occupancy
_atom_site_site_symmetry_order
_atom_site_calc_flag
_atom_site_refinement_flags_posn
C1 C 0.9121(4) 0.5809(4) 0.0284(2) 0.0557(16) Uani 1 1 d .
H1 H 0.9227 0.5805 -0.0097 0.067 Uiso 1 1 calc R
C2 C 0.9851(4) 0.5815(4) 0.0637(2) 0.0573(17) Uani 1 1 d .
H2A H 1.0147 0.6331 0.0561 0.069 Uiso 1 1 calc R
H2B H 1.0145 0.5292 0.0572 0.069 Uiso 1 1 calc R
C3 C 0.9694(3) 0.5831(3) 0.1223(2) 0.0408(13) Uani 1 1 d .
H3 H 1.0176 0.5835 0.1478 0.049 Uiso 1 1 calc R
C4 C 0.8735(3) 0.6916(3) 0.08575(19) 0.0418(14) Uani 1 1 d .
C5 C 0.9230(3) 0.6643(3) 0.12900(19) 0.0344(13) Uani 1 1 d .
C6 C 0.9239(3) 0.7110(3) 0.17881(19) 0.0307(12) Uani 1 1 d .
C7 C 0.9783(3) 0.6951(3) 0.2243(2) 0.0378(13) Uani 1 1 d .
H7 H 1.0175 0.6548 0.2213 0.045 Uiso 1 1 calc R
C8 C 0.9764(3) 0.7357(3) 0.2726(2) 0.0379(13) Uani 1 1 d .
H8 H 1.0141 0.7240 0.3023 0.045 Uiso 1 1 calc R
C9 C 0.9182(3) 0.7949(3) 0.27781(19) 0.0305(12) Uani 1 1 d .
C10 C 0.8654(3) 0.8141(3) 0.23416(18) 0.0296(12) Uani 1 1 d .
C11 C 0.8688(3) 0.7742(3) 0.18402(18) 0.0302(12) Uani 1 1 d .
C12 C 0.8175(3) 0.7973(3) 0.1377(2) 0.0389(13) Uani 1 1 d .
H12 H 0.7806 0.8407 0.1404 0.047 Uiso 1 1 calc R
C13 C 0.8208(3) 0.7579(3) 0.0899(2) 0.0455(14) Uani 1 1 d .
H13 H 0.7873 0.7752 0.0590 0.055 Uiso 1 1 calc R
C14 C 0.9530(3) 0.8120(4) 0.3747(2) 0.0471(15) Uani 1 1 d .
H14A H 0.9555 0.8601 0.4010 0.056 Uiso 1 1 calc R
H14B H 1.0053 0.7971 0.3694 0.056 Uiso 1 1 calc R
C15 C 0.9172(4) 0.7354(4) 0.3971(2) 0.0618(17) Uani 1 1 d .
H15A H 0.9480 0.7183 0.4313 0.074 Uiso 1 1 calc R
H15B H 0.9175 0.6865 0.3716 0.074 Uiso 1 1 calc R
C16 C 0.8368(4) 0.7511(4) 0.4073(2) 0.0646(17) Uani 1 1 d .
H16A H 0.8359 0.8033 0.4301 0.078 Uiso 1 1 calc R
H16B H 0.8051 0.7631 0.3725 0.078 Uiso 1 1 calc R
C17 C 0.8029(5) 0.6777(5) 0.4340(3) 0.098(3) Uani 1 1 d .
H17A H 0.7989 0.6272 0.4102 0.146 Uiso 1 1 calc GR
H17B H 0.7525 0.6941 0.4417 0.146 Uiso 1 1 calc GR
H17C H 0.8350 0.6635 0.4678 0.146 Uiso 1 1 calc GR
C18 C 0.9227(3) 0.5036(3) 0.13056(19) 0.0394(13) Uani 1 1 d .
C19 C 0.9225(3) 0.4599(3) 0.1815(2) 0.0390(13) Uani 1 1 d .
C20 C 0.9768(3) 0.4790(3) 0.22708(19) 0.0395(13) Uani 1 1 d .
H20 H 1.0163 0.5188 0.2236 0.047 Uiso 1 1 calc R
C21 C 0.9729(3) 0.4406(3) 0.2761(2) 0.0432(14) Uani 1 1 d .
H21 H 1.0103 0.4524 0.3059 0.052 Uiso 1 1 calc R
C22 C 0.9129(3) 0.3833(3) 0.2815(2) 0.0411(14) Uani 1 1 d .
C23 C 0.8622(3) 0.3608(3) 0.2387(2) 0.0373(13) Uani 1 1 d .
C24 C 0.8673(3) 0.3962(3) 0.1868(2) 0.0361(13) Uani 1 1 d .
C25 C 0.8180(3) 0.3701(4) 0.1411(2) 0.0492(15) Uani 1 1 d .
H25 H 0.7808 0.3274 0.1445 0.059 Uiso 1 1 calc R
C26 C 0.8232(4) 0.4052(4) 0.0926(2) 0.0527(16) Uani 1 1 d .
H26 H 0.7921 0.3842 0.0615 0.063 Uiso 1 1 calc R
C27 C 0.8739(3) 0.4720(4) 0.0878(2) 0.0451(14) Uani 1 1 d .
C28 C 0.9538(4) 0.3754(4) 0.3777(2) 0.071(2) Uani 1 1 d .
H28A H 0.9510 0.4391 0.3806 0.085 Uiso 1 1 calc R
H28B H 1.0067 0.3591 0.3753 0.085 Uiso 1 1 calc R
C29 C 0.9280(6) 0.3339(6) 0.4254(3) 0.108(3) Uani 1 1 d .
H29A H 0.9313 0.2704 0.4215 0.130 Uiso 1 1 calc R
H29B H 0.9628 0.3508 0.4579 0.130 Uiso 1 1 calc R
C30 C 0.8517(8) 0.3563(7) 0.4334(5) 0.178(4) Uani 1 1 d .
H30A H 0.8427 0.3308 0.4682 0.214 Uiso 1 1 calc R
H30B H 0.8170 0.3269 0.4049 0.214 Uiso 1 1 calc R
C31 C 0.8284(8) 0.4497(7) 0.4337(4) 0.178(4) Uani 1 1 d .
H31A H 0.8409 0.4783 0.4012 0.267 Uiso 1 1 calc GR
H31B H 0.8552 0.4783 0.4657 0.267 Uiso 1 1 calc GR
H31C H 0.7738 0.4534 0.4345 0.267 Uiso 1 1 calc GR
C32 C 0.8020(3) 0.8727(3) 0.24197(18) 0.0315(12) Uani 1 1 d .
C33 C 0.6790(3) 0.8811(3) 0.2770(2) 0.0361(13) Uani 1 1 d .
H33A H 0.6622 0.9237 0.2483 0.043 Uiso 1 1 calc R
H33B H 0.6895 0.9124 0.3117 0.043 Uiso 1 1 calc R
C34 C 0.6178(3) 0.8148(3) 0.27992(18) 0.0304(12) Uani 1 1 d .
C35 C 0.5822(3) 0.7755(3) 0.23163(18) 0.0298(12) Uani 1 1 d .
C36 C 0.6012(3) 0.7976(3) 0.18069(19) 0.0338(12) Uani 1 1 d .
H36 H 0.6387 0.8403 0.1782 0.041 Uiso 1 1 calc R
C37 C 0.5670(3) 0.7593(3) 0.13520(19) 0.0344(12) Uani 1 1 d .
H37 H 0.5795 0.7766 0.1012 0.041 Uiso 1 1 calc R
C38 C 0.5134(3) 0.6942(3) 0.13826(18) 0.0305(12) Uani 1 1 d .
C39 C 0.4937(3) 0.6654(3) 0.18664(18) 0.0295(12) Uani 1 1 d .
C40 C 0.5261(3) 0.7103(3) 0.23456(17) 0.0265(12) Uani 1 1 d .
C41 C 0.5052(3) 0.6935(3) 0.28574(18) 0.0303(12) Uani 1 1 d .
H41 H 0.4657 0.6533 0.2883 0.036 Uiso 1 1 calc R
C42 C 0.5389(3) 0.7319(3) 0.33164(18) 0.0326(12) Uani 1 1 d .
H42 H 0.5230 0.7182 0.3653 0.039 Uiso 1 1 calc R
C43 C 0.5970(3) 0.7917(3) 0.32921(18) 0.0318(12) Uani 1 1 d .
C44 C 0.6125(3) 0.8156(3) 0.42445(18) 0.0403(13) Uani 1 1 d .
H44A H 0.6195 0.7536 0.4337 0.048 Uiso 1 1 calc R
H44B H 0.5584 0.8301 0.4233 0.048 Uiso 1 1 calc R
C45 C 0.6597(3) 0.8706(3) 0.46615(19) 0.0401(13) Uani 1 1 d .
H45A H 0.7134 0.8535 0.4683 0.048 Uiso 1 1 calc R
H45B H 0.6554 0.9321 0.4550 0.048 Uiso 1 1 calc R
C46 C 0.6349(4) 0.8609(4) 0.5204(2) 0.0618(18) Uani 1 1 d .
H46A H 0.6444 0.8007 0.5330 0.074 Uiso 1 1 calc R
H46B H 0.5798 0.8713 0.5171 0.074 Uiso 1 1 calc R
C47 C 0.6751(4) 0.9226(4) 0.5622(2) 0.0683(19) Uani 1 1 d .
H47A H 0.6656 0.9824 0.5502 0.102 Uiso 1 1 calc GR
H47B H 0.7295 0.9111 0.5668 0.102 Uiso 1 1 calc GR
H47C H 0.6560 0.9140 0.5967 0.102 Uiso 1 1 calc GR
C48 C 0.4399(3) 0.5842(3) 0.08875(19) 0.0392(13) Uani 1 1 d .
H48 H 0.4055 0.5822 0.0537 0.047 Uiso 1 1 calc R
C49 C 0.3911(3) 0.5835(3) 0.13348(18) 0.0382(13) Uani 1 1 d .
H49A H 0.3596 0.5306 0.1313 0.046 Uiso 1 1 calc R
H49B H 0.3574 0.6345 0.1306 0.046 Uiso 1 1 calc R
C50 C 0.4441(3) 0.5856(3) 0.18647(18) 0.0315(12) Uani 1 1 d .
H50 H 0.4151 0.5861 0.2178 0.038 Uiso 1 1 calc R
C51 C 0.5157(3) 0.4781(3) 0.14110(19) 0.0328(12) Uani 1 1 d .
C52 C 0.4950(3) 0.5068(3) 0.18831(18) 0.0296(12) Uani 1 1 d .
C53 C 0.5262(3) 0.4640(3) 0.23705(18) 0.0302(12) Uani 1 1 d .
C54 C 0.5029(3) 0.4812(3) 0.28724(18) 0.0348(13) Uani 1 1 d .
H54 H 0.4627 0.5210 0.2887 0.042 Uiso 1 1 calc R
C55 C 0.5352(3) 0.4436(3) 0.3338(2) 0.0394(14) Uani 1 1 d .
H55 H 0.5179 0.4576 0.3670 0.047 Uiso 1 1 calc R
C56 C 0.5942(3) 0.3841(3) 0.3328(2) 0.0409(14) Uani 1 1 d .
C57 C 0.6169(3) 0.3594(3) 0.2850(2) 0.0381(13) Uani 1 1 d .
C58 C 0.5829(3) 0.3995(3) 0.23605(19) 0.0349(13) Uani 1 1 d .
C59 C 0.6043(3) 0.3760(3) 0.1854(2) 0.0358(13) Uani 1 1 d .
H59 H 0.6427 0.3338 0.1840 0.043 Uiso 1 1 calc R
C60 C 0.5703(3) 0.4133(3) 0.13864(19) 0.0354(12) Uani 1 1 d .
H60 H 0.5836 0.3956 0.1049 0.043 Uiso 1 1 calc R
C61 C 0.6039(4) 0.3617(4) 0.4287(2) 0.0597(18) Uani 1 1 d .
H61A H 0.5496 0.3467 0.4255 0.072 Uiso 1 1 calc R
H61B H 0.6098 0.4237 0.4383 0.072 Uiso 1 1 calc R
C62 C 0.6491(4) 0.3062(4) 0.4718(2) 0.073(2) Uani 1 1 d .
H62A H 0.7006 0.3304 0.4805 0.087 Uiso 1 1 calc R
H62B H 0.6536 0.2469 0.4578 0.087 Uiso 1 1 calc R
C63 C 0.6115(4) 0.3026(5) 0.5232(2) 0.082(2) Uani 1 1 d .
H63A H 0.5963 0.3617 0.5324 0.099 Uiso 1 1 calc R
H63B H 0.5653 0.2668 0.5163 0.099 Uiso 1 1 calc R
C64 C 0.6618(5) 0.2661(5) 0.5695(3) 0.101(3) Uani 1 1 d .
H64A H 0.6685 0.2041 0.5638 0.151 Uiso 1 1 calc GR
H64B H 0.6392 0.2750 0.6025 0.151 Uiso 1 1 calc GR
H64C H 0.7109 0.2951 0.5728 0.151 Uiso 1 1 calc GR
C65 C 0.6779(3) 0.2934(3) 0.2838(2) 0.0453(15) Uani 1 1 d .
H65A H 0.6858 0.2615 0.3183 0.054 Uiso 1 1 calc R
H65B H 0.6627 0.2514 0.2545 0.054 Uiso 1 1 calc R
C66 C 0.7970(3) 0.3022(4) 0.2464(2) 0.0427(14) Uani 1 1 d .
N1 N 0.7477(2) 0.3362(3) 0.27491(16) 0.0412(11) Uani 1 1 d .
H1A H 0.7576 0.3875 0.2894 0.049 Uiso 1 1 calc R
N2 N 0.7483(2) 0.8372(3) 0.26516(15) 0.0327(10) Uani 1 1 d .
H2 H 0.7539 0.7825 0.2745 0.039 Uiso 1 1 calc R
O1 O 0.8678(2) 0.6549(2) 0.03516(13) 0.0575(11) Uani 1 1 d .
O2 O 0.8697(3) 0.5061(3) 0.03616(14) 0.0649(12) Uani 1 1 d .
O3 O 0.91223(19) 0.8404(2) 0.32436(12) 0.0403(9) Uani 1 1 d .
O4 O 0.9051(2) 0.3461(2) 0.33054(13) 0.0539(10) Uani 1 1 d .
O5 O 0.7979(2) 0.9490(2) 0.22665(15) 0.0533(10) Uani 1 1 d .
O6 O 0.7879(2) 0.2295(2) 0.22485(16) 0.0639(12) Uani 1 1 d .
O7 O 0.48772(19) 0.5115(2) 0.09066(12) 0.0385(9) Uani 1 1 d .
O8 O 0.48320(19) 0.6597(2) 0.08901(12) 0.0380(9) Uani 1 1 d .
O9 O 0.6318(2) 0.3456(2) 0.37849(14) 0.0540(11) Uani 1 1 d .
O10 O 0.63602(19) 0.8322(2) 0.37337(12) 0.0418(9) Uani 1 1 d .
N6 N 0.6672(6) 0.5620(5) 0.5210(4) 0.138(3) Uani 1 1 d .
H6 H 0.6869 0.5847 0.4940 0.166 Uiso 1 1 calc R
N5 N 0.5864(5) 0.5203(5) 0.5754(3) 0.120(3) Uani 1 1 d .
C72 C 0.7051(6) 0.5193(6) 0.5676(4) 0.110(3) Uani 1 1 d .
H72 H 0.7578 0.5083 0.5752 0.132 Uiso 1 1 calc R
C70 C 0.6548(5) 0.4982(4) 0.5977(3) 0.0559(17) Uani 1 1 d .
H70 H 0.6657 0.4703 0.6316 0.067 Uiso 1 1 calc R
C71 C 0.5913(6) 0.5591(6) 0.5286(4) 0.095(3) Uani 1 1 d .
H71 H 0.5501 0.5812 0.5044 0.115 Uiso 1 1 calc R
C67 C 0.6954(5) 0.5781(5) 0.2800(3) 0.078(2) Uani 1 1 d .
H67 H 0.6525 0.5766 0.2985 0.094 Uiso 1 1 calc R
C68 C 0.7658(7) 0.5687(7) 0.3029(3) 0.132(4) Uani 1 1 d .
H68 H 0.7832 0.5557 0.3396 0.158 Uiso 1 1 calc R
C69 C 0.7650(4) 0.5923(4) 0.2162(3) 0.0667(18) Uani 1 1 d .
H69 H 0.7806 0.5999 0.1818 0.080 Uiso 1 1 calc R
N3 N 0.6932(4) 0.5899(4) 0.2280(3) 0.099(2) Uani 1 1 d .
N4 N 0.8082(4) 0.5818(4) 0.2626(4) 0.112(3) Uani 1 1 d .
H4 H 0.8578 0.5831 0.2670 0.134 Uiso 1 1 calc R
C73 C 0.8248(5) 1.0823(6) 0.3300(4) 0.094(3) Uani 1 1 d .
H73 H 0.8227 1.0953 0.2927 0.113 Uiso 1 1 calc R
C74 C 0.8366(4) 1.0097(5) 0.3505(3) 0.075(2) Uani 1 1 d .
H74 H 0.8499 0.9611 0.3306 0.089 Uiso 1 1 calc R
C75 C 0.8145(4) 1.0836(10) 0.4190(3) 0.127(4) Uani 1 1 d .
H75 H 0.8059 1.0984 0.4544 0.152 Uiso 1 1 calc R
N7 N 0.8297(5) 1.0058(5) 0.3979(4) 0.127(3) Uani 1 1 d .
N8 N 0.8154(4) 1.1403(5) 0.3693(5) 0.143(4) Uani 1 1 d .
H8A H 0.8110 1.1969 0.3667 0.171 Uiso 1 1 calc R

loop_
_atom_site_aniso_label
_atom_site_aniso_U_11
_atom_site_aniso_U_22
_atom_site_aniso_U_33
_atom_site_aniso_U_23
_atom_site_aniso_U_13
_atom_site_aniso_U_12
C1 0.078(5) 0.052(4) 0.041(3) 0.000(3) 0.023(3) 0.009(4)
C2 0.070(5) 0.051(4) 0.059(4) 0.002(3) 0.038(4) 0.009(3)
C3 0.044(3) 0.039(3) 0.042(3) -0.004(2) 0.015(3) 0.005(3)
C4 0.052(4) 0.043(3) 0.033(3) -0.002(3) 0.015(3) 0.000(3)
C5 0.036(3) 0.032(3) 0.039(3) -0.003(2) 0.019(3) 0.000(3)
C6 0.029(3) 0.025(3) 0.040(3) 0.003(2) 0.012(3) -0.004(2)
C7 0.031(3) 0.034(3) 0.051(3) -0.003(3) 0.012(3) 0.001(3)
C8 0.033(3) 0.037(3) 0.043(3) 0.007(3) 0.004(3) 0.002(3)
C9 0.030(3) 0.025(3) 0.038(3) -0.002(2) 0.009(3) -0.005(2)
C10 0.027(3) 0.027(3) 0.037(3) 0.002(2) 0.012(2) 0.000(2)
C11 0.027(3) 0.027(3) 0.038(3) 0.001(2) 0.013(2) 0.000(2)
C12 0.036(3) 0.039(3) 0.044(3) 0.001(3) 0.011(3) 0.006(3)
C13 0.050(4) 0.044(3) 0.042(3) 0.005(3) 0.004(3) 0.012(3)
C14 0.046(4) 0.055(4) 0.040(3) -0.006(3) 0.005(3) -0.005(3)
C15 0.075(5) 0.058(4) 0.053(4) 0.003(3) 0.008(3) 0.004(4)
C16 0.058(4) 0.074(5) 0.066(4) 0.003(3) 0.027(3) -0.009(4)
C17 0.129(8) 0.080(5) 0.097(6) -0.011(4) 0.062(5) -0.026(5)
C18 0.045(3) 0.036(3) 0.039(3) -0.005(3) 0.011(3) 0.006(3)
C19 0.040(3) 0.031(3) 0.045(3) -0.005(3) 0.004(3) 0.016(3)
C20 0.034(3) 0.045(3) 0.039(3) -0.007(3) 0.005(3) 0.011(3)
C21 0.047(4) 0.045(4) 0.036(3) -0.010(3) 0.001(3) 0.011(3)
C22 0.050(4) 0.032(3) 0.044(3) 0.005(3) 0.015(3) 0.010(3)
C23 0.042(3) 0.033(3) 0.037(3) -0.005(2) 0.003(3) 0.007(3)
C24 0.042(3) 0.026(3) 0.040(3) 0.000(2) 0.003(3) 0.008(3)
C25 0.052(4) 0.044(3) 0.049(4) -0.004(3) -0.004(3) -0.006(3)
C26 0.065(4) 0.041(4) 0.047(4) -0.004(3) -0.009(3) -0.007(3)
C27 0.050(4) 0.043(4) 0.042(3) -0.006(3) 0.004(3) 0.003(3)
C28 0.080(5) 0.083(5) 0.048(4) 0.008(3) 0.000(4) -0.003(4)
C29 0.162(9) 0.103(7) 0.056(5) 0.004(4) 0.005(5) 0.002(6)
C30 0.277(12) 0.102(6) 0.173(8) 0.000(5) 0.092(8) 0.034(7)
C31 0.277(12) 0.102(6) 0.173(8) 0.000(5) 0.092(8) 0.034(7)
C32 0.033(3) 0.029(3) 0.033(3) 0.004(2) 0.007(2) -0.004(3)
C33 0.027(3) 0.042(3) 0.040(3) -0.007(2) 0.011(2) 0.002(3)
C34 0.026(3) 0.028(3) 0.039(3) -0.001(2) 0.009(2) 0.003(2)
C35 0.029(3) 0.029(3) 0.032(3) 0.001(2) 0.007(2) 0.002(2)
C36 0.036(3) 0.025(3) 0.041(3) -0.002(2) 0.011(3) -0.005(2)
C37 0.035(3) 0.030(3) 0.041(3) 0.007(2) 0.016(3) 0.004(3)
C38 0.034(3) 0.029(3) 0.030(3) 0.003(2) 0.007(2) 0.005(3)
C39 0.026(3) 0.029(3) 0.034(3) 0.001(2) 0.006(2) 0.004(2)
C40 0.023(3) 0.026(3) 0.032(3) 0.003(2) 0.006(2) 0.004(2)
C41 0.029(3) 0.029(3) 0.034(3) 0.005(2) 0.005(2) -0.002(2)
C42 0.034(3) 0.033(3) 0.032(3) 0.006(2) 0.008(2) 0.004(3)
C43 0.030(3) 0.031(3) 0.034(3) -0.002(2) 0.002(2) 0.004(3)
C44 0.039(3) 0.045(3) 0.037(3) 0.000(2) 0.008(3) 0.003(3)
C45 0.031(3) 0.048(3) 0.040(3) -0.001(3) 0.001(3) 0.004(3)
C46 0.059(4) 0.088(5) 0.038(3) -0.009(3) 0.005(3) -0.015(4)
C47 0.062(4) 0.096(5) 0.046(4) -0.020(3) 0.005(3) 0.007(4)
C48 0.040(3) 0.038(3) 0.037(3) 0.004(3) -0.005(2) -0.001(3)
C49 0.034(3) 0.041(3) 0.038(3) -0.002(2) 0.001(2) 0.001(3)
C50 0.031(3) 0.033(3) 0.030(3) 0.003(2) 0.001(2) -0.002(3)
C51 0.035(3) 0.022(3) 0.039(3) 0.002(2) -0.001(3) -0.005(3)
C52 0.032(3) 0.023(3) 0.033(3) 0.004(2) 0.003(2) -0.005(2)
C53 0.028(3) 0.027(3) 0.035(3) 0.001(2) 0.003(2) -0.011(3)
C54 0.039(3) 0.030(3) 0.035(3) 0.003(2) 0.002(3) -0.005(3)
C55 0.047(4) 0.036(3) 0.034(3) 0.007(2) 0.003(3) -0.002(3)
C56 0.044(4) 0.040(3) 0.035(3) 0.009(3) -0.007(3) -0.013(3)
C57 0.035(3) 0.026(3) 0.049(3) 0.005(2) -0.007(3) -0.002(3)
C58 0.036(3) 0.027(3) 0.040(3) 0.006(2) 0.002(3) -0.007(3)
C59 0.036(3) 0.022(3) 0.048(3) 0.002(2) 0.002(3) 0.001(2)
C60 0.039(3) 0.029(3) 0.038(3) -0.004(2) 0.005(2) -0.006(3)
C61 0.076(5) 0.067(4) 0.032(3) 0.007(3) -0.008(3) 0.006(4)
C62 0.089(5) 0.063(4) 0.059(4) 0.004(3) -0.018(4) -0.012(4)
C63 0.126(7) 0.077(5) 0.038(4) 0.002(3) -0.008(4) 0.005(5)
C64 0.112(7) 0.100(6) 0.085(5) 0.054(5) -0.005(5) 0.002(5)
C65 0.041(4) 0.036(3) 0.055(4) 0.014(3) -0.007(3) 0.002(3)
C66 0.051(4) 0.032(3) 0.043(3) 0.004(3) -0.003(3) -0.003(3)
N1 0.042(3) 0.033(3) 0.049(3) -0.004(2) 0.007(2) 0.002(2)
N2 0.027(2) 0.027(2) 0.046(3) -0.0014(19) 0.012(2) 0.000(2)
O1 0.080(3) 0.058(3) 0.035(2) -0.0031(18) 0.011(2) 0.018(2)
O2 0.099(4) 0.058(3) 0.037(2) -0.0040(19) 0.005(2) -0.008(3)
O3 0.041(2) 0.042(2) 0.037(2) -0.0066(16) 0.0037(17) 0.0023(18)
O4 0.061(3) 0.058(3) 0.041(2) 0.0042(19) -0.001(2) 0.001(2)
O5 0.050(3) 0.040(2) 0.075(3) 0.013(2) 0.025(2) 0.005(2)
O6 0.078(3) 0.038(2) 0.079(3) -0.010(2) 0.022(2) -0.008(2)
O7 0.047(2) 0.036(2) 0.0316(19) 0.0018(15) 0.0033(17) 0.0049(19)
O8 0.047(2) 0.036(2) 0.0313(19) 0.0002(15) 0.0040(17) -0.0019(18)
O9 0.057(3) 0.059(3) 0.042(2) 0.0140(19) -0.006(2) 0.002(2)
O10 0.044(2) 0.049(2) 0.0317(19) -0.0046(16) 0.0032(17) -0.0094(19)
N6 0.160(9) 0.115(7) 0.136(8) 0.004(5) 0.009(7) -0.043(6)
N5 0.173(9) 0.110(6) 0.083(5) -0.005(4) 0.045(6) 0.040(6)
C72 0.095(7) 0.111(8) 0.120(8) -0.016(6) 0.002(7) -0.044(6)
C70 0.062(5) 0.057(4) 0.050(4) -0.007(3) 0.010(4) 0.010(4)
C71 0.108(8) 0.098(7) 0.084(6) 0.002(5) 0.027(5) 0.019(6)
C67 0.089(6) 0.113(6) 0.038(4) -0.008(4) 0.021(4) 0.010(5)
C68 0.134(10) 0.227(12) 0.028(4) -0.014(5) -0.012(5) -0.003(8)
C69 0.044(4) 0.077(5) 0.082(5) 0.017(4) 0.019(4) 0.005(4)
N3 0.084(5) 0.073(4) 0.143(7) 0.001(4) 0.028(5) 0.003(4)
N4 0.069(5) 0.109(6) 0.145(7) -0.016(5) -0.033(5) -0.003(4)
C73 0.094(6) 0.064(6) 0.104(6) 0.009(5) -0.058(5) -0.001(5)
C74 0.096(6) 0.069(6) 0.050(4) -0.002(4) -0.019(4) -0.017(5)
C75 0.052(5) 0.269(15) 0.048(5) -0.016(7) -0.034(4) 0.030(7)
N7 0.149(8) 0.110(7) 0.133(8) -0.014(6) 0.055(7) -0.026(6)
N8 0.081(5) 0.085(6) 0.233(11) -0.007(7) -0.081(6) 0.008(4)

loop_
_atom_type_symbol
_atom_type_description
_atom_type_scat_dispersion_real
_atom_type_scat_dispersion_imag
_atom_type_scat_source
C C 0.0181 0.0091 'International Tables Vol C Tables 4.2.6.8 and 6.1.1.4'
H H 0.0000 0.0000 'International Tables Vol C Tables 4.2.6.8 and 6.1.1.4'
N N 0.0311 0.0180 'International Tables Vol C Tables 4.2.6.8 and 6.1.1.4'
O O 0.0492 0.0322 'International Tables Vol C Tables 4.2.6.8 and 6.1.1.4'

loop_
_geom_angle_atom_site_label_1
_geom_angle_atom_site_label_2
_geom_angle_atom_site_label_3
_geom_angle
C2 C1 H1 107.7
O1 C1 H1 107.7
O1 C1 C2 112.8(5)
O2 C1 H1 107.7
O2 C1 C2 111.7(5)
O2 C1 O1 109.0(5)
C1 C2 H2A 110.1
C1 C2 H2B 110.1
C1 C2 C3 108.1(5)
H2A C2 H2B 108.4
C3 C2 H2A 110.1
C3 C2 H2B 110.1
C2 C3 H3 111.0
C5 C3 C2 107.1(4)
C5 C3 H3 111.0
C18 C3 C2 107.2(4)
C18 C3 H3 111.0
C18 C3 C5 109.4(4)
C5 C4 C13 122.2(5)
C5 C4 O1 124.0(5)
O1 C4 C13 113.8(5)
C4 C5 C3 117.9(4)
C4 C5 C6 117.4(5)
C6 C5 C3 124.6(4)
C7 C6 C5 122.4(5)
C11 C6 C5 120.4(4)
C11 C6 C7 117.3(4)
C6 C7 H7 118.8
C8 C7 C6 122.4(5)
C8 C7 H7 118.8
C7 C8 H8 120.3
C7 C8 C9 119.3(5)
C9 C8 H8 120.3
C10 C9 C8 120.1(4)
C10 C9 O3 116.0(4)
O3 C9 C8 123.8(4)
C9 C10 C11 120.4(4)
C9 C10 C32 118.6(4)
C11 C10 C32 120.8(4)
C6 C11 C10 120.2(4)
C6 C11 C12 118.6(4)
C10 C11 C12 121.1(4)
C11 C12 H12 119.7
C13 C12 C11 120.6(5)
C13 C12 H12 119.7
C4 C13 H13 119.8
C12 C13 C4 120.4(5)
C12 C13 H13 119.8
H14A C14 H14B 107.9
C15 C14 H14A 109.1
C15 C14 H14B 109.1
O3 C14 H14A 109.1
O3 C14 H14B 109.1
O3 C14 C15 112.4(4)
C14 C15 H15A 108.8
C14 C15 H15B 108.8
C14 C15 C16 113.8(5)
H15A C15 H15B 107.7
C16 C15 H15A 108.8
C16 C15 H15B 108.8
C15 C16 H16A 108.7
C15 C16 H16B 108.7
H16A C16 H16B 107.6
C17 C16 C15 114.2(6)
C17 C16 H16A 108.7
C17 C16 H16B 108.7
C16 C17 H17A 109.5
C16 C17 H17B 109.5
C16 C17 H17C 109.5
H17A C17 H17B 109.5
H17A C17 H17C 109.5
H17B C17 H17C 109.5
C19 C18 C3 124.6(5)
C27 C18 C3 118.9(5)
C27 C18 C19 116.4(5)
C20 C19 C18 121.9(5)
C24 C19 C18 119.7(5)
C24 C19 C20 118.5(5)
C19 C20 H20 119.5
C21 C20 C19 121.0(5)
C21 C20 H20 119.5
C20 C21 H21 120.3
C20 C21 C22 119.4(5)
C22 C21 H21 120.3
C23 C22 C21 121.3(5)
C23 C22 O4 117.4(5)
O4 C22 C21 121.3(5)
C22 C23 C24 120.4(5)
C22 C23 C66 119.9(5)
C24 C23 C66 119.6(5)
C19 C24 C23 119.1(5)
C25 C24 C19 119.5(5)
C25 C24 C23 121.4(5)
C24 C25 H25 119.8
C26 C25 C24 120.5(5)
C26 C25 H25 119.8
C25 C26 H26 119.9
C25 C26 C27 120.2(5)
C27 C26 H26 119.9
C18 C27 C26 123.3(5)
C18 C27 O2 122.5(5)
C26 C27 O2 114.2(5)
H28A C28 H28B 108.5
C29 C28 H28A 110.2
C29 C28 H28B 110.2
O4 C28 H28A 110.2
O4 C28 H28B 110.2
O4 C28 C29 107.8(6)
C28 C29 H29A 108.7
C28 C29 H29B 108.7
H29A C29 H29B 107.6
C30 C29 C28 114.4(8)
C30 C29 H29A 108.7
C30 C29 H29B 108.7
C29 C30 H30A 107.4
C29 C30 H30B 107.4
C29 C30 C31 119.8(11)
H30A C30 H30B 106.9
C31 C30 H30A 107.4
C31 C30 H30B 107.4
C30 C31 H31A 109.5
C30 C31 H31B 109.5
C30 C31 H31C 109.5
H31A C31 H31B 109.5
H31A C31 H31C 109.5
H31B C31 H31C 109.5
N2 C32 C10 115.0(4)
O5 C32 C10 123.6(5)
O5 C32 N2 121.3(5)
H33A C33 H33B 108.2
C34 C33 H33A 109.8
C34 C33 H33B 109.8
N2 C33 H33A 109.8
N2 C33 H33B 109.8
N2 C33 C34 109.4(4)
C35 C34 C33 119.4(4)
C43 C34 C33 120.4(4)
C43 C34 C35 120.2(4)
C34 C35 C40 119.4(4)
C36 C35 C34 122.1(4)
C36 C35 C40 118.4(4)
C35 C36 H36 119.3
C37 C36 C35 121.4(5)
C37 C36 H36 119.3
C36 C37 H37 120.0
C36 C37 C38 120.1(4)
C38 C37 H37 120.0
C39 C38 C37 122.6(4)
C39 C38 O8 122.9(4)
O8 C38 C37 114.4(4)
C38 C39 C40 117.1(4)
C38 C39 C50 118.6(4)
C40 C39 C50 124.2(4)
C35 C40 C39 120.1(4)
C41 C40 C35 116.9(4)
C41 C40 C39 123.0(4)
C40 C41 H41 118.4
C42 C41 C40 123.3(5)
C42 C41 H41 118.4
C41 C42 H42 120.1
C41 C42 C43 119.8(4)
C43 C42 H42 120.1
C34 C43 C42 120.2(4)
O10 C43 C34 115.5(4)
O10 C43 C42 124.3(4)
H44A C44 H44B 108.4
C45 C44 H44A 110.0
C45 C44 H44B 110.0
O10 C44 H44A 110.0
O10 C44 H44B 110.0
O10 C44 C45 108.3(4)
C44 C45 H45A 109.3
C44 C45 H45B 109.3
H45A C45 H45B 108.0
C46 C45 C44 111.4(5)
C46 C45 H45A 109.3
C46 C45 H45B 109.3
C45 C46 H46A 109.0
C45 C46 H46B 109.0
C45 C46 C47 113.1(5)
H46A C46 H46B 107.8
C47 C46 H46A 109.0
C47 C46 H46B 109.0
C46 C47 H47A 109.5
C46 C47 H47B 109.5
C46 C47 H47C 109.5
H47A C47 H47B 109.5
H47A C47 H47C 109.5
H47B C47 H47C 109.5
C49 C48 H48 107.6
O7 C48 H48 107.6
O7 C48 C49 112.2(4)
O8 C48 H48 107.6
O8 C48 C49 112.2(4)
O8 C48 O7 109.4(4)
C48 C49 H49A 110.3
C48 C49 H49B 110.3
C48 C49 C50 107.1(4)
H49A C49 H49B 108.6
C50 C49 H49A 110.3
C50 C49 H49B 110.3
C39 C50 C49 108.2(4)
C39 C50 H50 110.9
C49 C50 H50 110.9
C52 C50 C39 107.8(4)
C52 C50 C49 107.9(4)
C52 C50 H50 110.9
C52 C51 C60 123.0(4)
C52 C51 O7 124.1(4)
O7 C51 C60 112.9(4)
C51 C52 C50 118.0(4)
C51 C52 C53 118.0(4)
C53 C52 C50 123.9(4)
C54 C53 C52 123.2(5)
C54 C53 C58 116.7(4)
C58 C53 C52 120.2(4)
C53 C54 H54 118.5
C55 C54 C53 123.0(5)
C55 C54 H54 118.5
C54 C55 H55 120.1
C54 C55 C56 119.8(5)
C56 C55 H55 120.1
C57 C56 C55 120.8(5)
C57 C56 O9 115.9(5)
O9 C56 C55 123.3(5)
C56 C57 C58 119.1(5)
C56 C57 C65 120.8(5)
C58 C57 C65 120.0(5)
C53 C58 C57 120.4(4)
C59 C58 C53 118.4(4)
C59 C58 C57 121.3(5)
C58 C59 H59 119.6
C60 C59 C58 120.9(5)
C60 C59 H59 119.6
C51 C60 H60 120.3
C59 C60 C51 119.4(5)
C59 C60 H60 120.3
H61A C61 H61B 108.4
C62 C61 H61A 110.1
C62 C61 H61B 110.1
O9 C61 H61A 110.1
O9 C61 H61B 110.1
O9 C61 C62 108.0(5)
C61 C62 H62A 109.3
C61 C62 H62B 109.3
C61 C62 C63 111.4(6)
H62A C62 H62B 108.0
C63 C62 H62A 109.3
C63 C62 H62B 109.3
C62 C63 H63A 109.1
C62 C63 H63B 109.1
H63A C63 H63B 107.8
C64 C63 C62 112.6(7)
C64 C63 H63A 109.1
C64 C63 H63B 109.1
C63 C64 H64A 109.5
C63 C64 H64B 109.5
C63 C64 H64C 109.5
H64A C64 H64B 109.5
H64A C64 H64C 109.5
H64B C64 H64C 109.5
C57 C65 H65A 109.7
C57 C65 H65B 109.7
H65A C65 H65B 108.2
N1 C65 C57 109.7(4)
N1 C65 H65A 109.7
N1 C65 H65B 109.7
N1 C66 C23 114.6(5)
O6 C66 C23 122.8(5)
O6 C66 N1 122.4(5)
C65 N1 H1A 118.2
C66 N1 C65 123.6(5)
C66 N1 H1A 118.2
C32 N2 C33 125.7(4)
C32 N2 H2 117.1
C33 N2 H2 117.1
C4 O1 C1 118.1(4)
C27 O2 C1 118.6(4)
C9 O3 C14 119.9(4)
C22 O4 C28 118.3(5)
C51 O7 C48 117.8(4)
C38 O8 C48 118.2(4)
C56 O9 C61 117.6(4)
C43 O10 C44 117.5(4)
C72 N6 H6 128.2
C71 N6 H6 128.2
C71 N6 C72 103.5(9)
C70 N5 C71 108.6(8)
N6 C72 H72 126.2
C70 C72 N6 107.6(9)
C70 C72 H72 126.2
N5 C70 H70 124.2
C72 C70 N5 111.6(8)
C72 C70 H70 124.2
N6 C71 H71 125.7
N5 C71 N6 108.6(9)
N5 C71 H71 125.7
C68 C67 H67 124.9
N3 C67 H67 124.9
N3 C67 C68 110.1(8)
C67 C68 H68 127.6
C67 C68 N4 104.8(7)
N4 C68 H68 127.6
N3 C69 H69 127.4
N4 C69 H69 127.4
N4 C69 N3 105.2(7)
C67 N3 C69 108.7(7)
C68 N4 H4 124.6
C69 N4 C68 110.9(7)
C69 N4 H4 124.6
C74 C73 H73 125.5
C74 C73 N8 109.1(9)
N8 C73 H73 125.5
C73 C74 H74 122.7
N7 C74 C73 114.7(9)
N7 C74 H74 122.7
N7 C75 H75 130.3
N7 C75 N8 99.5(7)
N8 C75 H75 130.3
C74 N7 C75 113.0(9)
C73 N8 C75 103.3(8)
C73 N8 H8A 128.4
C75 N8 H8A 128.4

loop_
_geom_bond_atom_site_label_1
_geom_bond_atom_site_label_2
_geom_bond_distance
C1 H1 1.0000
C1 C2 1.473(8)
C1 O1 1.415(6)
C1 O2 1.411(7)
C2 H2A 0.9900
C2 H2B 0.9900
C2 C3 1.533(7)
C3 H3 1.0000
C3 C5 1.527(7)
C3 C18 1.518(7)
C4 C5 1.368(7)
C4 C13 1.406(7)
C4 O1 1.380(6)
C5 C6 1.441(6)
C6 C7 1.415(7)
C6 C11 1.407(6)
C7 H7 0.9500
C7 C8 1.366(6)
C8 H8 0.9500
C8 C9 1.407(7)
C9 C10 1.374(6)
C9 O3 1.379(5)
C10 C11 1.408(6)
C10 C32 1.485(7)
C11 C12 1.421(6)
C12 H12 0.9500
C12 C13 1.352(6)
C13 H13 0.9500
C14 H14A 0.9900
C14 H14B 0.9900
C14 C15 1.492(7)
C14 O3 1.436(6)
C15 H15A 0.9900
C15 H15B 0.9900
C15 C16 1.515(8)
C16 H16A 0.9900
C16 H16B 0.9900
C16 C17 1.488(8)
C17 H17A 0.9800
C17 H17B 0.9800
C17 H17C 0.9800
C18 C19 1.445(7)
C18 C27 1.374(7)
C19 C20 1.424(7)
C19 C24 1.415(7)
C20 H20 0.9500
C20 C21 1.374(7)
C21 H21 0.9500
C21 C22 1.412(7)
C22 C23 1.352(7)
C22 O4 1.381(6)
C23 C24 1.427(7)
C23 C66 1.509(7)
C24 C25 1.403(7)
C25 H25 0.9500
C25 C26 1.347(7)
C26 H26 0.9500
C26 C27 1.391(7)
C27 O2 1.391(6)
C28 H28A 0.9900
C28 H28B 0.9900
C28 C29 1.486(9)
C28 O4 1.440(7)
C29 H29A 0.9900
C29 H29B 0.9900
C29 C30 1.449(13)
C30 H30A 0.9900
C30 H30B 0.9900
C30 C31 1.503(13)
C31 H31A 0.9800
C31 H31B 0.9800
C31 H31C 0.9800
C32 N2 1.311(6)
C32 O5 1.239(6)
C33 H33A 0.9900
C33 H33B 0.9900
C33 C34 1.508(7)
C33 N2 1.478(6)
C34 C35 1.424(6)
C34 C43 1.386(6)
C35 C36 1.408(6)
C35 C40 1.432(6)
C36 H36 0.9500
C36 C37 1.353(6)
C37 H37 0.9500
C37 C38 1.401(6)
C38 C39 1.383(6)
C38 O8 1.383(5)
C39 C40 1.438(6)
C39 C50 1.518(6)
C40 C41 1.409(6)
C41 H41 0.9500
C41 C42 1.359(6)
C42 H42 0.9500
C42 C43 1.398(7)
C43 O10 1.375(5)
C44 H44A 0.9900
C44 H44B 0.9900
C44 C45 1.511(7)
C44 O10 1.425(5)
C45 H45A 0.9900
C45 H45B 0.9900
C45 C46 1.495(7)
C46 H46A 0.9900
C46 H46B 0.9900
C46 C47 1.523(8)
C47 H47A 0.9800
C47 H47B 0.9800
C47 H47C 0.9800
C48 H48 1.0000
C48 C49 1.514(7)
C48 O7 1.409(6)
C48 O8 1.401(6)
C49 H49A 0.9900
C49 H49B 0.9900
C49 C50 1.521(6)
C50 H50 1.0000
C50 C52 1.517(6)
C51 C52 1.362(6)
C51 C60 1.407(7)
C51 O7 1.393(5)
C52 C53 1.433(6)
C53 C54 1.405(6)
C53 C58 1.425(7)
C54 H54 0.9500
C54 C55 1.360(6)
C55 H55 0.9500
C55 C56 1.403(7)
C56 C57 1.371(7)
C56 O9 1.379(6)
C57 C58 1.433(6)
C57 C65 1.497(7)
C58 C59 1.423(7)
C59 H59 0.9500
C59 C60 1.371(6)
C60 H60 0.9500
C61 H61A 0.9900
C61 H61B 0.9900
C61 C62 1.522(8)
C61 O9 1.439(6)
C62 H62A 0.9900
C62 H62B 0.9900
C62 C63 1.534(8)
C63 H63A 0.9900
C63 H63B 0.9900
C63 C64 1.476(8)
C64 H64A 0.9800
C64 H64B 0.9800
C64 H64C 0.9800
C65 H65A 0.9900
C65 H65B 0.9900
C65 N1 1.457(6)
C66 N1 1.319(7)
C66 O6 1.248(6)
N1 H1A 0.8800
N2 H2 0.8800
N6 H6 0.8800
N6 C72 1.429(11)
N6 C71 1.397(11)
N5 C70 1.317(9)
N5 C71 1.331(9)
C72 H72 0.9500
C72 C70 1.294(10)
C70 H70 0.9500
C71 H71 0.9500
C67 H67 0.9500
C67 C68 1.318(12)
C67 N3 1.312(8)
C68 H68 0.9500
C68 N4 1.360(11)
C69 H69 0.9500
C69 N3 1.357(9)
C69 N4 1.314(9)
N4 H4 0.8800
C73 H73 0.9500
C73 C74 1.240(9)
C73 N8 1.360(11)
C74 H74 0.9500
C74 N7 1.214(9)
C75 H75 0.9500
C75 N7 1.357(12)
C75 N8 1.526(12)
N8 H8A 0.8800

loop_
_smtbx_masks_void_nr
_smtbx_masks_void_average_x
_smtbx_masks_void_average_y
_smtbx_masks_void_average_z
_smtbx_masks_void_volume
_smtbx_masks_void_count_electrons
1 0.000 0.000 0.000 286.1 68.0
2 0.000 0.500 0.500 286.1 68.0
3 0.321 0.592 0.275 14.7 9.2
4 0.321 0.908 0.775 14.7 9.2
5 0.363 0.077 0.100 20.8 0.0
6 0.363 0.423 0.600 20.8 0.0
7 0.637 0.577 0.400 20.8 0.0
8 0.637 0.923 0.900 20.8 0.0
9 0.679 0.092 0.225 14.7 9.2
10 0.679 0.408 0.725 14.7 9.2
